data_7053509
loop_
_publ_author_name
'Bebbington, Magnus W. P.'
'Bontemps, S\'ebastien'
'Bouhadir, Ghenwa'
'Hanton, Martin J.'
'Tooze, Robert P.'
'van Rensburg, Hendrick'
'Bourissou, Didier'

_publ_section_title
;
 A 1,1&#x2032;-ferrocenyl phosphine-borane: synthesis, structure and
 evaluation in Rh-catalyzed hydroformylation
;
_journal_issue 8
_journal_name_full 'New Journal of Chemistry'
_journal_page_first 1556
_journal_paper_doi 10.1039/c0nj00117a
_journal_volume 34
_journal_year 2010
_chemical_formula_sum 'C40 H40 B Fe P'
_chemical_formula_weight 618.35
_chemical_name_systematic
;
?
;
_space_group_IT_number 14
_symmetry_cell_setting monoclinic
_symmetry_space_group_name_Hall '-P 2ybc'
_symmetry_space_group_name_H-M 'P 1 21/c 1'
_atom_sites_solution_hydrogens geom
_atom_sites_solution_primary direct
_atom_sites_solution_secondary difmap
_audit_creation_method SHELXL-97
_cell_angle_alpha 90.00
_cell_angle_beta 93.458(3)
_cell_angle_gamma 90.00
_cell_formula_units_Z 4
_cell_length_a 8.2786(11)
_cell_length_b 42.999(5)
_cell_length_c 9.2730(12)
_cell_measurement_reflns_used 1330
_cell_measurement_temperature 173(2)
_cell_measurement_theta_max 19.740
_cell_measurement_theta_min 2.251
_cell_volume 3294.9(7)
_computing_cell_refinement 'Bruker SMART'
_computing_data_collection 'Bruker SMART'
_computing_data_reduction 'Bruker SHELXTL'
_computing_molecular_graphics 'Bruker SHELXTL'
_computing_publication_material 'Bruker SHELXTL'
_computing_structure_refinement 'SHELXL-97 (Sheldrick, 1997)'
_computing_structure_solution 'SHELXS-97 (Sheldrick, 1990)'
_diffrn_ambient_temperature 173(2)
_diffrn_measured_fraction_theta_full 0.988
_diffrn_measured_fraction_theta_max 0.988
_diffrn_measurement_device_type 'Bruker CCD detector'
_diffrn_measurement_method 'phi and omega scans'
_diffrn_radiation_monochromator graphite
_diffrn_radiation_source 'fine-focus sealed tube'
_diffrn_radiation_type MoK\a
_diffrn_radiation_wavelength 0.71073
_diffrn_reflns_av_R_equivalents 0.1484
_diffrn_reflns_av_sigmaI/netI 0.1797
_diffrn_reflns_limit_h_max 7
_diffrn_reflns_limit_h_min -9
_diffrn_reflns_limit_k_max 47
_diffrn_reflns_limit_k_min -46
_diffrn_reflns_limit_l_max 10
_diffrn_reflns_limit_l_min -9
_diffrn_reflns_number 14541
_diffrn_reflns_theta_full 23.26
_diffrn_reflns_theta_max 23.26
_diffrn_reflns_theta_min 5.10
_exptl_absorpt_coefficient_mu 0.533
_exptl_absorpt_correction_T_max 1.000000
_exptl_absorpt_correction_T_min 0.662254
_exptl_absorpt_correction_type multi-scan
_exptl_absorpt_process_details 'SADABS (Bruker-AXS)'
_exptl_crystal_colour red
_exptl_crystal_density_diffrn 1.247
_exptl_crystal_density_method 'not measured'
_exptl_crystal_description block
_exptl_crystal_F_000 1304
_exptl_crystal_size_max 0.2
_exptl_crystal_size_mid 0.1
_exptl_crystal_size_min 0.07
_refine_diff_density_max 0.435
_refine_diff_density_min -0.302
_refine_diff_density_rms 0.068
_refine_ls_extinction_method none
_refine_ls_goodness_of_fit_ref 1.018
_refine_ls_hydrogen_treatment constr
_refine_ls_matrix_type full
_refine_ls_number_parameters 394
_refine_ls_number_reflns 4681
_refine_ls_number_restraints 0
_refine_ls_restrained_S_all 1.018
_refine_ls_R_factor_all 0.1648
_refine_ls_R_factor_gt 0.0756
_refine_ls_shift/su_max 0.001
_refine_ls_shift/su_mean 0.000
_refine_ls_structure_factor_coef Fsqd
_refine_ls_weighting_details 'calc w=1/[\s^2^(Fo^2^)+(0.0350P)^2^+0.0000P] where P=(Fo^2^+2Fc^2^)/3'
_refine_ls_weighting_scheme calc
_refine_ls_wR_factor_gt 0.1057
_refine_ls_wR_factor_ref 0.1269
_reflns_number_gt 2498
_reflns_number_total 4681
_reflns_threshold_expression >2sigma(I)
_cod_data_source_file c0nj00117a.txt
_cod_data_source_block mag04m
_cod_depositor_comments
;
The following automatic conversions were performed:

'_symmetry_cell_setting' value 'Monoclinic' changed to 'monoclinic'
according to /home/saulius/struct/CIF-dictionaries/cif_core.dic
dictionary named 'cif_core.dic' version 2.4.2 from 2011-04-26.

Automatic conversion script
Id: cif_fix_values 1891 2012-01-12 08:04:46Z andrius 
;
_cod_original_sg_symbol_H-M P2(1)/c
_cod_database_code 7053509

loop_
_symmetry_equiv_pos_as_xyz
'x, y, z'
'-x, y+1/2, -z+1/2'
'-x, -y, -z'
'x, -y-1/2, z-1/2'

loop_
_atom_site_label
_atom_site_type_symbol
_atom_site_fract_x
_atom_site_fract_y
_atom_site_fract_z
_atom_site_U_iso_or_equiv
_atom_site_adp_type
_atom_site_occupancy
_atom_site_symmetry_multiplicity
_atom_site_calc_flag
_atom_site_refinement_flags
Fe1 Fe 0.55881(11) 0.085796(18) 0.77198(9) 0.0286(3) Uani 1 1 d .
P1 P 0.6629(2) 0.07263(3) 1.14332(17) 0.0279(4) Uani 1 1 d .
B1 B 0.6116(9) 0.16271(15) 0.8245(8) 0.0318(19) Uani 1 1 d .
C1 C 0.6579(8) 0.06369(12) 0.9519(6) 0.0274(16) Uani 1 1 d .
C2 C 0.5540(8) 0.04329(12) 0.8676(6) 0.0320(17) Uani 1 1 d .
H2 H 0.4611 0.0330 0.8997 0.038 Uiso 1 1 calc R
C3 C 0.6127(8) 0.04099(13) 0.7293(7) 0.0350(17) Uani 1 1 d .
H3 H 0.5656 0.0291 0.6511 0.042 Uiso 1 1 calc R
C4 C 0.7546(8) 0.05937(13) 0.7262(7) 0.0326(16) Uani 1 1 d .
H4 H 0.8197 0.0618 0.6460 0.039 Uiso 1 1 calc R
C5 C 0.7826(8) 0.07355(12) 0.8634(6) 0.0315(16) Uani 1 1 d .
H5 H 0.8691 0.0872 0.8912 0.038 Uiso 1 1 calc R
C6 C 0.5205(7) 0.13374(12) 0.7577(7) 0.0313(16) Uani 1 1 d .
C7 C 0.3927(7) 0.11754(12) 0.8265(6) 0.0262(15) Uani 1 1 d .
H7 H 0.3637 0.1211 0.9226 0.031 Uiso 1 1 calc R
C8 C 0.3188(8) 0.09616(13) 0.7329(7) 0.0356(17) Uani 1 1 d .
H8 H 0.2296 0.0833 0.7528 0.043 Uiso 1 1 calc R
C9 C 0.3984(8) 0.09677(12) 0.6028(7) 0.0328(17) Uani 1 1 d .
H9 H 0.3744 0.0840 0.5205 0.039 Uiso 1 1 calc R
C10 C 0.5208(8) 0.11979(13) 0.6168(7) 0.0328(17) Uani 1 1 d .
H10 H 0.5921 0.1252 0.5443 0.039 Uiso 1 1 calc R
C11 C 0.7278(7) 0.03465(12) 1.2178(6) 0.0264(15) Uani 1 1 d .
C12 C 0.8067(7) 0.01240(13) 1.1380(7) 0.0304(16) Uani 1 1 d .
H12 H 0.8187 0.0157 1.0380 0.037 Uiso 1 1 calc R
C13 C 0.8677(7) -0.01444(13) 1.2031(7) 0.0348(17) Uani 1 1 d .
H13 H 0.9192 -0.0296 1.1471 0.042 Uiso 1 1 calc R
C14 C 0.8542(8) -0.01927(13) 1.3467(8) 0.0390(18) Uani 1 1 d .
H14 H 0.8982 -0.0376 1.3912 0.047 Uiso 1 1 calc R
C15 C 0.7765(9) 0.00241(14) 1.4281(7) 0.0439(19) Uani 1 1 d .
H15 H 0.7645 -0.0012 1.5280 0.053 Uiso 1 1 calc R
C16 C 0.7168(8) 0.02909(14) 1.3641(7) 0.0398(18) Uani 1 1 d .
H16 H 0.6667 0.0442 1.4215 0.048 Uiso 1 1 calc R
C17 C 0.4477(7) 0.07357(12) 1.1837(5) 0.0251(15) Uani 1 1 d .
C18 C 0.3817(8) 0.10273(13) 1.2064(6) 0.0338(16) Uani 1 1 d .
H18 H 0.4476 0.1208 1.2031 0.041 Uiso 1 1 calc R
C19 C 0.2209(9) 0.10548(15) 1.2339(7) 0.0427(18) Uani 1 1 d .
H19 H 0.1759 0.1256 1.2462 0.051 Uiso 1 1 calc R
C20 C 0.1248(8) 0.07976(17) 1.2436(7) 0.0510(19) Uani 1 1 d .
H20 H 0.0143 0.0820 1.2640 0.061 Uiso 1 1 calc R
C21 C 0.1887(9) 0.05055(16) 1.2238(7) 0.049(2) Uani 1 1 d .
H21 H 0.1227 0.0326 1.2312 0.059 Uiso 1 1 calc R
C22 C 0.3505(8) 0.04751(14) 1.1929(7) 0.0378(17) Uani 1 1 d .
H22 H 0.3945 0.0274 1.1779 0.045 Uiso 1 1 calc R
C23 C 0.5638(8) 0.17210(12) 0.9813(6) 0.0280(16) Uani 1 1 d .
C24 C 0.6788(8) 0.17084(13) 1.0996(7) 0.0312(16) Uani 1 1 d .
C25 C 0.6364(8) 0.17685(13) 1.2386(7) 0.0352(17) Uani 1 1 d .
H25 H 0.7165 0.1756 1.3161 0.042 Uiso 1 1 calc R
C26 C 0.4778(9) 0.18481(13) 1.2672(7) 0.0339(17) Uani 1 1 d .
C27 C 0.3642(8) 0.18675(12) 1.1512(7) 0.0338(17) Uani 1 1 d .
H27 H 0.2563 0.1925 1.1685 0.041 Uiso 1 1 calc R
C28 C 0.4033(8) 0.18050(12) 1.0104(7) 0.0281(16) Uani 1 1 d .
C29 C 0.8516(8) 0.16133(14) 1.0778(7) 0.0475(19) Uani 1 1 d .
H29A H 0.9177 0.1644 1.1680 0.071 Uiso 1 1 calc R
H29B H 0.8947 0.1741 1.0014 0.071 Uiso 1 1 calc R
H29C H 0.8545 0.1394 1.0499 0.071 Uiso 1 1 calc R
C30 C 0.4302(9) 0.19164(15) 1.4190(6) 0.054(2) Uani 1 1 d .
H30A H 0.3534 0.2090 1.4168 0.081 Uiso 1 1 calc R
H30B H 0.5269 0.1972 1.4798 0.081 Uiso 1 1 calc R
H30C H 0.3796 0.1732 1.4587 0.081 Uiso 1 1 calc R
C31 C 0.2687(8) 0.18407(13) 0.8921(7) 0.0412(18) Uani 1 1 d .
H31A H 0.1773 0.1707 0.9139 0.062 Uiso 1 1 calc R
H31B H 0.3091 0.1780 0.7990 0.062 Uiso 1 1 calc R
H31C H 0.2330 0.2058 0.8875 0.062 Uiso 1 1 calc R
C32 C 0.7296(8) 0.18311(13) 0.7363(6) 0.0326(16) Uani 1 1 d .
C33 C 0.8652(8) 0.17100(14) 0.6664(7) 0.0350(17) Uani 1 1 d .
C34 C 0.9617(8) 0.19023(15) 0.5872(7) 0.0455(19) Uani 1 1 d .
H34 H 1.0528 0.1816 0.5441 0.055 Uiso 1 1 calc R
C35 C 0.9287(10) 0.22157(17) 0.5696(8) 0.053(2) Uani 1 1 d .
C36 C 0.7992(10) 0.23341(15) 0.6364(8) 0.050(2) Uani 1 1 d .
H36 H 0.7752 0.2549 0.6252 0.060 Uiso 1 1 calc R
C37 C 0.7018(8) 0.21550(14) 0.7192(7) 0.0398(18) Uani 1 1 d .
C38 C 0.9195(8) 0.13771(13) 0.6818(7) 0.0474(19) Uani 1 1 d .
H38A H 0.9500 0.1299 0.5880 0.071 Uiso 1 1 calc R
H38B H 0.8309 0.1251 0.7158 0.071 Uiso 1 1 calc R
H38C H 1.0129 0.1365 0.7517 0.071 Uiso 1 1 calc R
C39 C 1.0342(10) 0.24242(17) 0.4811(10) 0.086(3) Uani 1 1 d .
H39A H 0.9750 0.2615 0.4545 0.128 Uiso 1 1 calc R
H39B H 1.0619 0.2314 0.3934 0.128 Uiso 1 1 calc R
H39C H 1.1337 0.2477 0.5386 0.128 Uiso 1 1 calc R
C40 C 0.5622(10) 0.23193(13) 0.7828(8) 0.062(2) Uani 1 1 d .
H40A H 0.5629 0.2539 0.7552 0.093 Uiso 1 1 calc R
H40B H 0.5724 0.2302 0.8884 0.093 Uiso 1 1 calc R
H40C H 0.4602 0.2224 0.7463 0.093 Uiso 1 1 calc R

loop_
_atom_site_aniso_label
_atom_site_aniso_U_11
_atom_site_aniso_U_22
_atom_site_aniso_U_33
_atom_site_aniso_U_23
_atom_site_aniso_U_13
_atom_site_aniso_U_12
Fe1 0.0275(6) 0.0236(5) 0.0340(5) -0.0010(5) -0.0025(4) 0.0021(5)
P1 0.0245(10) 0.0223(9) 0.0362(10) 0.0001(8) -0.0041(9) -0.0015(7)
B1 0.024(5) 0.030(4) 0.040(5) 0.003(4) -0.005(4) 0.013(3)
C1 0.031(4) 0.019(3) 0.031(4) 0.005(3) -0.003(4) 0.006(3)
C2 0.038(5) 0.021(4) 0.037(4) 0.000(3) 0.000(4) 0.000(3)
C3 0.051(5) 0.022(4) 0.032(4) -0.004(3) -0.006(4) 0.004(3)
C4 0.030(4) 0.030(4) 0.038(4) 0.004(3) 0.006(4) 0.012(3)
C5 0.037(4) 0.020(3) 0.037(4) -0.002(3) 0.001(4) 0.002(3)
C6 0.027(4) 0.027(4) 0.040(4) 0.005(3) 0.003(4) 0.009(3)
C7 0.025(4) 0.024(3) 0.030(4) 0.001(3) -0.001(3) 0.003(3)
C8 0.023(4) 0.034(4) 0.048(4) -0.008(3) -0.005(4) 0.001(3)
C9 0.039(5) 0.027(4) 0.032(4) 0.001(3) -0.008(4) 0.008(3)
C10 0.038(5) 0.025(4) 0.035(4) 0.007(3) 0.002(4) 0.005(3)
C11 0.018(4) 0.029(4) 0.031(4) -0.005(3) -0.009(3) -0.005(3)
C12 0.019(4) 0.034(4) 0.038(4) 0.005(3) -0.001(3) -0.001(3)
C13 0.027(4) 0.028(4) 0.048(5) -0.008(3) -0.004(4) 0.004(3)
C14 0.041(5) 0.026(4) 0.049(5) -0.002(3) -0.014(4) 0.006(3)
C15 0.063(6) 0.035(4) 0.032(4) 0.002(3) -0.009(4) 0.012(4)
C16 0.053(5) 0.034(4) 0.031(4) -0.011(3) -0.008(4) 0.012(3)
C17 0.034(4) 0.019(3) 0.022(3) 0.003(3) -0.002(3) 0.000(3)
C18 0.033(5) 0.027(4) 0.041(4) -0.001(3) -0.001(4) -0.001(3)
C19 0.038(5) 0.040(4) 0.051(4) 0.005(4) 0.005(4) 0.012(4)
C20 0.017(4) 0.067(6) 0.068(5) 0.016(4) -0.003(4) 0.003(4)
C21 0.033(5) 0.049(5) 0.065(5) 0.008(4) -0.002(4) -0.010(4)
C22 0.035(5) 0.031(4) 0.046(4) 0.010(3) -0.010(4) -0.001(3)
C23 0.035(5) 0.012(3) 0.037(4) -0.002(3) 0.004(4) -0.002(3)
C24 0.031(5) 0.023(3) 0.040(4) -0.005(3) -0.001(4) -0.004(3)
C25 0.027(5) 0.032(4) 0.045(5) -0.001(3) -0.016(4) -0.006(3)
C26 0.046(5) 0.019(3) 0.036(5) -0.003(3) -0.009(4) -0.003(3)
C27 0.029(4) 0.022(4) 0.050(5) -0.008(3) 0.001(4) 0.002(3)
C28 0.028(4) 0.014(3) 0.041(4) -0.009(3) -0.005(4) 0.009(3)
C29 0.030(5) 0.057(5) 0.054(5) 0.005(4) -0.012(4) 0.001(4)
C30 0.069(6) 0.049(5) 0.042(5) 0.001(4) 0.000(4) 0.003(4)
C31 0.043(5) 0.031(4) 0.049(4) -0.008(3) -0.008(4) 0.011(3)
C32 0.035(4) 0.031(4) 0.031(4) 0.003(3) -0.006(4) -0.003(3)
C33 0.029(4) 0.034(4) 0.042(4) 0.008(3) -0.003(4) -0.007(3)
C34 0.029(4) 0.048(5) 0.060(5) 0.020(4) 0.005(4) -0.005(4)
C35 0.044(6) 0.048(5) 0.067(5) 0.022(4) -0.005(5) -0.018(4)
C36 0.055(6) 0.029(4) 0.065(5) 0.014(4) -0.011(5) -0.007(4)
C37 0.037(5) 0.030(4) 0.052(5) -0.003(3) -0.010(4) -0.006(4)
C38 0.030(5) 0.047(4) 0.065(5) 0.010(4) 0.004(4) 0.008(3)
C39 0.062(6) 0.070(6) 0.126(8) 0.049(5) 0.008(6) -0.009(5)
C40 0.096(7) 0.023(4) 0.066(5) 0.011(4) 0.013(5) 0.022(4)

loop_
_atom_type_symbol
_atom_type_description
_atom_type_scat_dispersion_real
_atom_type_scat_dispersion_imag
_atom_type_scat_source
C C 0.0033 0.0016 'International Tables Vol C Tables 4.2.6.8 and 6.1.1.4'
H H 0.0000 0.0000 'International Tables Vol C Tables 4.2.6.8 and 6.1.1.4'
B B 0.0013 0.0007 'International Tables Vol C Tables 4.2.6.8 and 6.1.1.4'
P P 0.1023 0.0942 'International Tables Vol C Tables 4.2.6.8 and 6.1.1.4'
Fe Fe 0.3463 0.8444 'International Tables Vol C Tables 4.2.6.8 and 6.1.1.4'

loop_
_geom_angle_atom_site_label_1
_geom_angle_atom_site_label_2
_geom_angle_atom_site_label_3
_geom_angle
C3 Fe1 C7 148.6(3)
C3 Fe1 C2 40.5(2)
C7 Fe1 C2 117.8(2)
C3 Fe1 C4 40.8(2)
C7 Fe1 C4 170.4(3)
C2 Fe1 C4 68.1(2)
C3 Fe1 C8 113.3(3)
C7 Fe1 C8 39.7(2)
C2 Fe1 C8 103.2(3)
C4 Fe1 C8 149.0(3)
C3 Fe1 C9 102.1(2)
C7 Fe1 C9 67.5(2)
C2 Fe1 C9 120.8(2)
C4 Fe1 C9 117.0(2)
C8 Fe1 C9 40.3(2)
C3 Fe1 C1 68.6(2)
C7 Fe1 C1 110.8(2)
C2 Fe1 C1 41.0(2)
C4 Fe1 C1 68.2(2)
C8 Fe1 C1 125.6(3)
C9 Fe1 C1 160.1(2)
C3 Fe1 C5 68.5(2)
C7 Fe1 C5 132.7(2)
C2 Fe1 C5 68.4(2)
C4 Fe1 C5 40.4(2)
C8 Fe1 C5 165.5(2)
C9 Fe1 C5 154.1(2)
C1 Fe1 C5 40.5(2)
C3 Fe1 C10 124.4(2)
C7 Fe1 C10 67.6(2)
C2 Fe1 C10 159.3(2)
C4 Fe1 C10 109.8(2)
C8 Fe1 C10 67.4(2)
C9 Fe1 C10 40.3(2)
C1 Fe1 C10 159.1(2)
C5 Fe1 C10 124.4(2)
C3 Fe1 C6 164.2(2)
C7 Fe1 C6 41.1(2)
C2 Fe1 C6 155.2(2)
C4 Fe1 C6 130.9(2)
C8 Fe1 C6 68.4(2)
C9 Fe1 C6 68.6(2)
C1 Fe1 C6 124.2(2)
C5 Fe1 C6 114.1(2)
C10 Fe1 C6 40.5(2)
C1 P1 C11 99.7(3)
C1 P1 C17 103.8(3)
C11 P1 C17 102.0(3)
C6 B1 C32 122.4(5)
C6 B1 C23 115.2(5)
C32 B1 C23 122.1(5)
C5 C1 C2 107.5(5)
C5 C1 P1 121.8(5)
C2 C1 P1 130.0(5)
C5 C1 Fe1 70.1(3)
C2 C1 Fe1 68.9(3)
P1 C1 Fe1 133.1(3)
C3 C2 C1 108.3(6)
C3 C2 Fe1 69.4(3)
C1 C2 Fe1 70.1(3)
C2 C3 C4 108.2(6)
C2 C3 Fe1 70.2(3)
C4 C3 Fe1 70.5(3)
C3 C4 C5 108.2(6)
C3 C4 Fe1 68.8(3)
C5 C4 Fe1 70.3(3)
C4 C5 C1 107.8(5)
C4 C5 Fe1 69.3(4)
C1 C5 Fe1 69.4(3)
C10 C6 C7 104.0(5)
C10 C6 B1 131.7(6)
C7 C6 B1 123.8(5)
C10 C6 Fe1 68.7(3)
C7 C6 Fe1 67.0(3)
B1 C6 Fe1 133.8(4)
C8 C7 C6 110.6(5)
C8 C7 Fe1 71.1(3)
C6 C7 Fe1 71.9(3)
C7 C8 C9 108.2(5)
C7 C8 Fe1 69.2(3)
C9 C8 Fe1 69.9(3)
C8 C9 C10 107.6(5)
C8 C9 Fe1 69.8(3)
C10 C9 Fe1 70.3(4)
C9 C10 C6 109.6(5)
C9 C10 Fe1 69.3(3)
C6 C10 Fe1 70.8(3)
C16 C11 C12 117.4(5)
C16 C11 P1 119.0(4)
C12 C11 P1 123.0(5)
C13 C12 C11 120.7(6)
C14 C13 C12 120.4(6)
C13 C14 C15 120.0(6)
C16 C15 C14 119.7(6)
C15 C16 C11 121.7(6)
C22 C17 C18 119.1(6)
C22 C17 P1 124.5(5)
C18 C17 P1 116.4(4)
C19 C18 C17 120.0(6)
C20 C19 C18 121.1(6)
C19 C20 C21 119.9(6)
C20 C21 C22 119.6(6)
C17 C22 C21 120.4(6)
C24 C23 C28 117.2(5)
C24 C23 B1 120.7(6)
C28 C23 B1 122.0(6)
C25 C24 C23 121.5(6)
C25 C24 C29 118.1(6)
C23 C24 C29 120.4(6)
C24 C25 C26 121.2(6)
C27 C26 C25 117.9(6)
C27 C26 C30 120.5(6)
C25 C26 C30 121.6(6)
C26 C27 C28 122.1(6)
C27 C28 C23 120.1(6)
C27 C28 C31 117.0(5)
C23 C28 C31 122.8(5)
C37 C32 C33 115.8(5)
C37 C32 B1 120.1(6)
C33 C32 B1 124.1(5)
C34 C33 C32 121.0(6)
C34 C33 C38 116.0(6)
C32 C33 C38 122.9(5)
C35 C34 C33 121.8(7)
C36 C35 C34 117.6(6)
C36 C35 C39 121.0(7)
C34 C35 C39 121.4(7)
C35 C36 C37 122.9(6)
C36 C37 C32 120.8(6)
C36 C37 C40 116.4(6)
C32 C37 C40 122.7(6)

loop_
_geom_bond_atom_site_label_1
_geom_bond_atom_site_label_2
_geom_bond_distance
Fe1 C3 2.022(5)
Fe1 C7 2.023(6)
Fe1 C2 2.033(5)
Fe1 C4 2.045(6)
Fe1 C8 2.048(6)
Fe1 C9 2.048(6)
Fe1 C1 2.049(6)
Fe1 C5 2.059(6)
Fe1 C10 2.062(6)
Fe1 C6 2.089(5)
P1 C1 1.814(6)
P1 C11 1.840(6)
P1 C17 1.843(6)
B1 C6 1.565(9)
B1 C32 1.578(9)
B1 C23 1.582(9)
C1 C5 1.422(7)
C1 C2 1.428(8)
C2 C3 1.403(7)
C3 C4 1.417(8)
C4 C5 1.418(8)
C6 C10 1.438(8)
C6 C7 1.446(7)
C7 C8 1.382(7)
C8 C9 1.410(7)
C9 C10 1.417(8)
C11 C16 1.386(8)
C11 C12 1.396(7)
C12 C13 1.383(7)
C13 C14 1.359(8)
C14 C15 1.382(8)
C15 C16 1.370(8)
C17 C22 1.385(7)
C17 C18 1.389(7)
C18 C19 1.375(8)
C19 C20 1.368(8)
C20 C21 1.380(8)
C21 C22 1.393(8)
C23 C24 1.410(8)
C23 C28 1.418(8)
C24 C25 1.380(8)
C24 C29 1.514(8)
C25 C26 1.398(8)
C26 C27 1.388(8)
C26 C30 1.513(8)
C27 C28 1.390(8)
C28 C31 1.524(8)
C32 C37 1.419(8)
C32 C33 1.428(8)
C33 C34 1.390(8)
C33 C38 1.504(8)
C34 C35 1.383(9)
C35 C36 1.368(9)
C35 C39 1.526(9)
C36 C37 1.382(8)
C37 C40 1.505(9)
